data_7202355
loop_
_publ_author_name
'Kato, Masaru'
'Fujihara, Takashi'
'Yano, Daisaku'
'Nagasawa, Akira'

_publ_section_title
;
 Anion influence on the coordination polymer structures of silver(I)
 complexes with 2-methylisothiazol-3(2H)-one
;
_journal_issue 10
_journal_name_full CrystEngComm
_journal_page_first 1460
_journal_paper_doi 10.1039/b810652p
_journal_volume 10
_journal_year 2008
_chemical_formula_moiety 'C8 H10 Ag Cl N2 O6 S2'
_chemical_formula_sum 'C8 H10 Ag Cl N2 O6 S2'
_chemical_formula_weight 437.62
_chemical_name_common 'bis(2-methylisothiazol-3(2H)-one)silver(i) perchlorate'
_chemical_name_systematic
;
?
;
_space_group_IT_number 15
_symmetry_cell_setting monoclinic
_symmetry_space_group_name_Hall '-C 2yc'
_symmetry_space_group_name_H-M 'C 1 2/c 1'
_atom_sites_solution_hydrogens geom
_atom_sites_solution_primary direct
_atom_sites_solution_secondary difmap
_audit_creation_method SHELXL-97
_cell_angle_alpha 90.00
_cell_angle_beta 110.892(2)
_cell_angle_gamma 90.00
_cell_formula_units_Z 8
_cell_length_a 14.0018(10)
_cell_length_b 21.6139(15)
_cell_length_c 9.7482(7)
_cell_measurement_reflns_used 3204
_cell_measurement_temperature 173(2)
_cell_measurement_theta_max 27.50
_cell_measurement_theta_min 2.41
_cell_volume 2756.2(3)
_computing_cell_refinement SMART-W2K/NT
_computing_data_collection 'SMART-W2K/NT (Bruker, 2003)'
_computing_data_reduction 'SAINT-W2K/NT (Bruker, 2003)'
_computing_molecular_graphics 'Ortep-3 for Windows (Farrugia, 1997)'
_computing_publication_material SHELXTL-NT
_computing_structure_refinement SHELXTL-NT
_computing_structure_solution 'SHELXTL-NT (Bruker, 2003)'
_diffrn_ambient_temperature 173(2)
_diffrn_detector_area_resol_mean 8.366
_diffrn_measured_fraction_theta_full 0.999
_diffrn_measured_fraction_theta_max 0.999
_diffrn_measurement_device_type 'Bruker SMART APEX CCD area-detector'
_diffrn_measurement_method '\f and \w'
_diffrn_radiation_monochromator graphite
_diffrn_radiation_source 'fine-focus sealed tube'
_diffrn_radiation_type MoK\a
_diffrn_radiation_wavelength 0.71073
_diffrn_reflns_av_R_equivalents 0.0302
_diffrn_reflns_av_sigmaI/netI 0.0343
_diffrn_reflns_limit_h_max 15
_diffrn_reflns_limit_h_min -18
_diffrn_reflns_limit_k_max 26
_diffrn_reflns_limit_k_min -28
_diffrn_reflns_limit_l_max 11
_diffrn_reflns_limit_l_min -12
_diffrn_reflns_number 9825
_diffrn_reflns_theta_full 27.88
_diffrn_reflns_theta_max 27.88
_diffrn_reflns_theta_min 1.82
_diffrn_standards_decay_% 0
_diffrn_standards_interval_time 150
_diffrn_standards_number 98
_exptl_absorpt_coefficient_mu 1.984
_exptl_absorpt_correction_T_max 0.7967
_exptl_absorpt_correction_T_min 0.4689
_exptl_absorpt_correction_type multi-scan
_exptl_absorpt_process_details '(SADABS; Sheldrick 1996)'
_exptl_crystal_colour colorless
_exptl_crystal_density_diffrn 2.109
_exptl_crystal_density_meas ?
_exptl_crystal_density_method .
_exptl_crystal_description plate
_exptl_crystal_F_000 1728
_exptl_crystal_size_max 0.45
_exptl_crystal_size_mid 0.22
_exptl_crystal_size_min 0.12
_refine_diff_density_max 3.228
_refine_diff_density_min -1.392
_refine_diff_density_rms 0.156
_refine_ls_extinction_method none
_refine_ls_goodness_of_fit_ref 1.053
_refine_ls_hydrogen_treatment constr
_refine_ls_matrix_type full
_refine_ls_number_parameters 185
_refine_ls_number_reflns 3288
_refine_ls_number_restraints 0
_refine_ls_restrained_S_all 1.053
_refine_ls_R_factor_all 0.0666
_refine_ls_R_factor_gt 0.0575
_refine_ls_shift/su_max 0.000
_refine_ls_shift/su_mean 0.000
_refine_ls_structure_factor_coef Fsqd
_refine_ls_weighting_details 'calc w=1/[\s^2^(Fo^2^)+(0.0672P)^2^+26.2350P] where P=(Fo^2^+2Fc^2^)/3'
_refine_ls_weighting_scheme calc
_refine_ls_wR_factor_gt 0.1375
_refine_ls_wR_factor_ref 0.1433
_reflns_number_gt 2853
_reflns_number_total 3288
_reflns_threshold_expression >2\s(I)
_cod_data_source_file b810652p.txt
_cod_data_source_block agclo4
_cod_depositor_comments
;
The following automatic conversions were performed:
'_symmetry_cell_setting' value 'Monoclinic' changed to 'monoclinic'
according to '/home/saulius/struct/CIF-dictionaries/cif_core.dic'
dictionary named 'cif_core.dic' version 2.4.1 from 2010-06-29.

Automatic conversion script
Id: cif_fix_enum 1527 2010-12-29 10:47:43Z saulius 
;
_cod_original_sg_symbol_H-M C2/c
_cod_database_code 7202355

loop_
_symmetry_equiv_pos_as_xyz
'x, y, z'
'-x, y, -z+1/2'
'x+1/2, y+1/2, z'
'-x+1/2, y+1/2, -z+1/2'
'-x, -y, -z'
'x, -y, z-1/2'
'-x+1/2, -y+1/2, -z'
'x+1/2, -y+1/2, z-1/2'

loop_
_atom_site_label
_atom_site_type_symbol
_atom_site_fract_x
_atom_site_fract_y
_atom_site_fract_z
_atom_site_U_iso_or_equiv
_atom_site_adp_type
_atom_site_occupancy
_atom_site_symmetry_multiplicity
_atom_site_calc_flag
_atom_site_refinement_flags
_atom_site_disorder_assembly
_atom_site_disorder_group
Ag1 Ag 0.0000 0.20758(3) 0.2500 0.02967(17) Uani 1 2 d S . .
Ag2 Ag 0.2500 0.2500 0.5000 0.0495(2) Uani 1 2 d S . .
C1 C 0.1029(4) 0.1400(3) 0.5644(7) 0.0391(13) Uani 1 1 d . . .
C2 C 0.0903(5) 0.0770(3) 0.5045(8) 0.0452(15) Uani 1 1 d . . .
H2 H 0.0688 0.0684 0.4024 0.054 Uiso 1 1 calc R . .
C3 C 0.1112(5) 0.0346(3) 0.6036(9) 0.0569(19) Uani 1 1 d . . .
H3 H 0.1091 -0.0084 0.5827 0.068 Uiso 1 1 calc R . .
C4 C 0.1471(6) 0.1897(4) 0.8055(9) 0.062(2) Uani 1 1 d . . .
H4A H 0.1898 0.2194 0.7773 0.093 Uiso 1 1 calc R . .
H4B H 0.1824 0.1768 0.9075 0.093 Uiso 1 1 calc R . .
H4C H 0.0819 0.2093 0.7961 0.093 Uiso 1 1 calc R . .
C5 C 0.1156(3) 0.3480(2) 0.2423(6) 0.0262(10) Uani 1 1 d . . .
C6 C 0.1393(4) 0.4054(3) 0.3230(6) 0.0308(11) Uani 1 1 d . . .
H6 H 0.1670 0.4077 0.4271 0.037 Uiso 1 1 calc R . .
C7 C 0.1183(5) 0.4549(3) 0.2354(7) 0.0371(12) Uani 1 1 d . . .
H7 H 0.1292 0.4963 0.2707 0.044 Uiso 1 1 calc R . .
C8 C 0.0447(6) 0.3137(3) -0.0188(7) 0.0454(15) Uani 1 1 d . . .
H8A H 0.0623 0.2726 0.0258 0.068 Uiso 1 1 calc R . .
H8B H 0.0789 0.3203 -0.0895 0.068 Uiso 1 1 calc R . .
H8C H -0.0295 0.3165 -0.0694 0.068 Uiso 1 1 calc R . .
Cl1 Cl 0.23526(11) 0.12288(7) 0.22885(16) 0.0385(3) Uani 1 1 d . . .
N1 N 0.1279(4) 0.1355(3) 0.7092(6) 0.0445(12) Uani 1 1 d . . .
N2 N 0.0777(3) 0.3607(2) 0.0951(5) 0.0278(9) Uani 1 1 d . . .
O1 O 0.0954(3) 0.19003(18) 0.4963(4) 0.0408(10) Uani 1 1 d . . .
O2 O 0.1264(3) 0.29397(18) 0.2903(4) 0.0368(9) Uani 1 1 d . . .
O6 O 0.2873(5) 0.1703(3) 0.3255(9) 0.097(2) Uani 1 1 d . . .
O11 O 0.2391(7) 0.0692(3) 0.3174(7) 0.092(2) Uani 1 1 d . . .
O12 O 0.2833(6) 0.1075(4) 0.1291(8) 0.095(2) Uani 1 1 d . . .
O13 O 0.1332(4) 0.1394(4) 0.1523(7) 0.089(2) Uani 1 1 d . . .
S1 S 0.14346(13) 0.06436(9) 0.7789(2) 0.0550(5) Uani 1 1 d . . .
S2 S 0.06978(12) 0.43618(6) 0.05336(16) 0.0350(3) Uani 1 1 d . . .

loop_
_atom_site_aniso_label
_atom_site_aniso_U_11
_atom_site_aniso_U_22
_atom_site_aniso_U_33
_atom_site_aniso_U_23
_atom_site_aniso_U_13
_atom_site_aniso_U_12
Ag1 0.0310(3) 0.0268(3) 0.0227(3) 0.000 -0.0009(2) 0.000
Ag2 0.0369(4) 0.0340(4) 0.0510(4) 0.0162(3) -0.0169(3) -0.0072(3)
C1 0.027(3) 0.050(4) 0.038(3) 0.005(3) 0.009(2) 0.004(2)
C2 0.031(3) 0.041(3) 0.048(4) -0.002(3) -0.004(3) 0.000(2)
C3 0.040(3) 0.042(4) 0.073(5) 0.003(3) 0.003(3) -0.006(3)
C4 0.046(4) 0.065(5) 0.071(5) -0.031(4) 0.014(4) 0.013(3)
C5 0.014(2) 0.031(3) 0.032(2) 0.004(2) 0.0063(18) 0.0010(18)
C6 0.026(2) 0.038(3) 0.029(3) -0.002(2) 0.010(2) -0.004(2)
C7 0.042(3) 0.031(3) 0.045(3) -0.004(2) 0.023(3) -0.006(2)
C8 0.059(4) 0.039(3) 0.032(3) -0.006(2) 0.009(3) -0.004(3)
Cl1 0.0406(7) 0.0358(7) 0.0403(7) -0.0094(6) 0.0158(6) -0.0016(6)
N1 0.041(3) 0.046(3) 0.046(3) 0.017(2) 0.016(2) 0.011(2)
N2 0.029(2) 0.025(2) 0.030(2) 0.0027(17) 0.0099(18) 0.0041(17)
O1 0.051(2) 0.029(2) 0.029(2) 0.0067(16) -0.0029(18) -0.0079(18)
O2 0.0309(19) 0.030(2) 0.037(2) 0.0103(16) -0.0036(16) 0.0014(15)
O6 0.079(4) 0.060(4) 0.116(6) -0.037(4) -0.009(4) -0.007(3)
O11 0.152(7) 0.056(4) 0.067(4) -0.008(3) 0.040(4) -0.012(4)
O12 0.096(5) 0.125(6) 0.091(5) 0.024(4) 0.066(4) 0.040(5)
O13 0.042(3) 0.156(7) 0.061(4) -0.024(4) 0.010(3) 0.009(4)
S1 0.0406(9) 0.0621(11) 0.0542(10) 0.0290(8) 0.0071(7) -0.0055(8)
S2 0.0437(8) 0.0276(7) 0.0381(7) 0.0099(5) 0.0201(6) 0.0046(5)

loop_
_atom_type_symbol
_atom_type_description
_atom_type_scat_dispersion_real
_atom_type_scat_dispersion_imag
_atom_type_scat_source
C C 0.0033 0.0016 'International Tables Vol C Tables 4.2.6.8 and 6.1.1.4'
H H 0.0000 0.0000 'International Tables Vol C Tables 4.2.6.8 and 6.1.1.4'
N N 0.0061 0.0033 'International Tables Vol C Tables 4.2.6.8 and 6.1.1.4'
O O 0.0106 0.0060 'International Tables Vol C Tables 4.2.6.8 and 6.1.1.4'
S S 0.1246 0.1234 'International Tables Vol C Tables 4.2.6.8 and 6.1.1.4'
Cl Cl 0.1484 0.1585 'International Tables Vol C Tables 4.2.6.8 and 6.1.1.4'
Ag Ag -0.8971 1.1015 'International Tables Vol C Tables 4.2.6.8 and 6.1.1.4'

loop_
_geom_angle_atom_site_label_1
_geom_angle_atom_site_label_2
_geom_angle_atom_site_label_3
_geom_angle
_geom_angle_site_symmetry_1
_geom_angle_site_symmetry_3
_geom_angle_publ_flag
O1 Ag1 O1 161.2(2) 2 . ?
O1 Ag1 O2 81.15(13) 2 2 ?
O1 Ag1 O2 113.39(15) . 2 ?
O1 Ag1 O2 113.39(15) 2 . ?
O1 Ag1 O2 81.15(13) . . ?
O2 Ag1 O2 83.65(18) 2 . ?
O2 Ag2 O2 180.0 7_556 . ?
O2 Ag2 O1 80.40(13) 7_556 7_556 ?
O2 Ag2 O1 99.60(13) . 7_556 ?
O2 Ag2 O1 99.60(13) 7_556 . ?
O2 Ag2 O1 80.40(13) . . ?
O1 Ag2 O1 180.0 7_556 . ?
O1 C1 N1 124.5(6) . . ?
O1 C1 C2 127.9(6) . . ?
N1 C1 C2 107.6(6) . . ?
C3 C2 C1 113.5(7) . . ?
C3 C2 H2 123.3 . . ?
C1 C2 H2 123.3 . . ?
C2 C3 S1 112.8(6) . . ?
C2 C3 H3 123.6 . . ?
S1 C3 H3 123.6 . . ?
N1 C4 H4A 109.5 . . ?
N1 C4 H4B 109.5 . . ?
H4A C4 H4B 109.5 . . ?
N1 C4 H4C 109.5 . . ?
H4A C4 H4C 109.5 . . ?
H4B C4 H4C 109.5 . . ?
O2 C5 N2 122.1(5) . . ?
O2 C5 C6 128.8(5) . . ?
N2 C5 C6 109.0(4) . . ?
C7 C6 C5 112.7(5) . . ?
C7 C6 H6 123.6 . . ?
C5 C6 H6 123.6 . . ?
C6 C7 S2 112.9(4) . . ?
C6 C7 H7 123.5 . . ?
S2 C7 H7 123.5 . . ?
N2 C8 H8A 109.5 . . ?
N2 C8 H8B 109.5 . . ?
H8A C8 H8B 109.5 . . ?
N2 C8 H8C 109.5 . . ?
H8A C8 H8C 109.5 . . ?
H8B C8 H8C 109.5 . . ?
O13 Cl1 O12 109.9(4) . . ?
O13 Cl1 O6 111.0(4) . . ?
O12 Cl1 O6 112.0(5) . . ?
O13 Cl1 O11 109.8(5) . . ?
O12 Cl1 O11 107.5(4) . . ?
O6 Cl1 O11 106.6(5) . . ?
C1 N1 C4 122.6(6) . . ?
C1 N1 S1 116.6(5) . . ?
C4 N1 S1 120.7(5) . . ?
C5 N2 C8 124.0(5) . . ?
C5 N2 S2 114.7(4) . . ?
C8 N2 S2 121.3(4) . . ?
C1 O1 Ag1 126.7(4) . . ?
C1 O1 Ag2 121.8(4) . . ?
Ag1 O1 Ag2 96.04(15) . . ?
C5 O2 Ag2 131.1(3) . . ?
C5 O2 Ag1 130.9(3) . . ?
Ag2 O2 Ag1 95.43(13) . . ?
N1 S1 C3 89.4(3) . . ?
N2 S2 C7 90.7(3) . . ?

loop_
_geom_bond_atom_site_label_1
_geom_bond_atom_site_label_2
_geom_bond_distance
_geom_bond_site_symmetry_2
_geom_bond_publ_flag
Ag1 O1 2.325(4) 2 ?
Ag1 O1 2.325(4) . ?
Ag1 O2 2.506(4) 2 ?
Ag1 O2 2.506(4) . ?
Ag2 O2 2.356(4) 7_556 ?
Ag2 O2 2.356(4) . ?
Ag2 O1 2.513(4) 7_556 ?
Ag2 O1 2.513(4) . ?
C1 O1 1.253(7) . ?
C1 N1 1.331(8) . ?
C1 C2 1.467(9) . ?
C2 C3 1.288(10) . ?
C2 H2 0.9500 . ?
C3 S1 1.727(8) . ?
C3 H3 0.9500 . ?
C4 N1 1.465(9) . ?
C4 H4A 0.9800 . ?
C4 H4B 0.9800 . ?
C4 H4C 0.9800 . ?
C5 O2 1.247(6) . ?
C5 N2 1.369(7) . ?
C5 C6 1.443(7) . ?
C6 C7 1.335(8) . ?
C6 H6 0.9500 . ?
C7 S2 1.708(6) . ?
C7 H7 0.9500 . ?
C8 N2 1.453(7) . ?
C8 H8A 0.9800 . ?
C8 H8B 0.9800 . ?
C8 H8C 0.9800 . ?
Cl1 O13 1.402(6) . ?
Cl1 O12 1.405(6) . ?
Cl1 O6 1.406(6) . ?
Cl1 O11 1.435(7) . ?
N1 S1 1.664(6) . ?
N2 S2 1.676(4) . ?

loop_
_geom_torsion_atom_site_label_1
_geom_torsion_atom_site_label_2
_geom_torsion_atom_site_label_3
_geom_torsion_atom_site_label_4
_geom_torsion
_geom_torsion_site_symmetry_1
_geom_torsion_site_symmetry_2
_geom_torsion_site_symmetry_3
_geom_torsion_site_symmetry_4
_geom_torsion_publ_flag
O1 C1 C2 C3 174.5(6) . . . . ?
N1 C1 C2 C3 -3.5(8) . . . . ?
C1 C2 C3 S1 2.4(8) . . . . ?
O2 C5 C6 C7 179.6(5) . . . . ?
N2 C5 C6 C7 0.3(6) . . . . ?
C5 C6 C7 S2 -0.2(6) . . . . ?
O1 C1 N1 C4 1.6(10) . . . . ?
C2 C1 N1 C4 179.6(6) . . . . ?
O1 C1 N1 S1 -174.9(5) . . . . ?
C2 C1 N1 S1 3.2(6) . . . . ?
O2 C5 N2 C8 1.4(8) . . . . ?
C6 C5 N2 C8 -179.3(5) . . . . ?
O2 C5 N2 S2 -179.6(4) . . . . ?
C6 C5 N2 S2 -0.3(5) . . . . ?
N1 C1 O1 Ag1 -156.4(4) . . . . ?
C2 C1 O1 Ag1 25.9(9) . . . . ?
N1 C1 O1 Ag2 75.5(7) . . . . ?
C2 C1 O1 Ag2 -102.1(6) . . . . ?
O1 Ag1 O1 C1 -14.8(5) 2 . . . ?
O2 Ag1 O1 C1 123.9(5) 2 . . . ?
O2 Ag1 O1 C1 -157.0(5) . . . . ?
O1 Ag1 O1 Ag2 122.91(13) 2 . . . ?
O2 Ag1 O1 Ag2 -98.39(16) 2 . . . ?
O2 Ag1 O1 Ag2 -19.30(14) . . . . ?
O2 Ag2 O1 C1 -18.8(5) 7_556 . . . ?
O2 Ag2 O1 C1 161.2(5) . . . . ?
O1 Ag2 O1 C1 20.8(5) 7_556 . . . ?
O2 Ag2 O1 Ag1 -159.38(15) 7_556 . . . ?
O2 Ag2 O1 Ag1 20.62(15) . . . . ?
O1 Ag2 O1 Ag1 -119.76(19) 7_556 . . . ?
N2 C5 O2 Ag2 146.3(4) . . . . ?
C6 C5 O2 Ag2 -32.9(8) . . . . ?
N2 C5 O2 Ag1 -56.9(7) . . . . ?
C6 C5 O2 Ag1 123.9(5) . . . . ?
O2 Ag2 O2 C5 13(42) 7_556 . . . ?
O1 Ag2 O2 C5 -36.5(5) 7_556 . . . ?
O1 Ag2 O2 C5 143.5(5) . . . . ?
O2 Ag2 O2 Ag1 -150(41) 7_556 . . . ?
O1 Ag2 O2 Ag1 160.95(14) 7_556 . . . ?
O1 Ag2 O2 Ag1 -19.05(14) . . . . ?
O1 Ag1 O2 C5 50.4(5) 2 . . . ?
O1 Ag1 O2 C5 -142.0(5) . . . . ?
O2 Ag1 O2 C5 -27.1(4) 2 . . . ?
O1 Ag1 O2 Ag2 -146.98(14) 2 . . . ?
O1 Ag1 O2 Ag2 20.61(16) . . . . ?
O2 Ag1 O2 Ag2 135.5(2) 2 . . . ?
C1 N1 S1 C3 -1.7(5) . . . . ?
C4 N1 S1 C3 -178.3(5) . . . . ?
C2 C3 S1 N1 -0.5(6) . . . . ?
C5 N2 S2 C7 0.2(4) . . . . ?
C8 N2 S2 C7 179.2(5) . . . . ?
C6 C7 S2 N2 0.0(5) . . . . ?
